data_7028372
loop_
_publ_author_name
'Theuergarten, Eileen'
'Bannenberg, Thomas'
'Walter, Marc D.'
'Holschumacher, Dirk'
'Freytag, Matthias'
'Daniliuc, Constantin G.'
'Jones, Peter G.'
'Tamm, Matthias'

_publ_section_title
;
 Computational and experimental investigations of CO2 and N2O fixation by
 sterically demanding N-heterocyclic carbenes (NHC) and NHC/borane FLP
 systems.
;
_journal_issue 4
_journal_name_full 'Dalton transactions (Cambridge, England : 2003)'
_journal_page_first 1651
_journal_page_last 1662
_journal_paper_doi 10.1039/c3dt52742e
_journal_volume 43
_journal_year 2014
_chemical_formula_sum 'C31 H24 B F15 N4 O'
_chemical_formula_weight 764.35
_chemical_name_systematic
; 
 ? 
;
_space_group_IT_number 14
_symmetry_cell_setting monoclinic
_symmetry_space_group_name_Hall '-P 2ybc'
_symmetry_space_group_name_H-M 'P 1 21/c 1'
_atom_sites_solution_hydrogens geom
_atom_sites_solution_primary direct
_atom_sites_solution_secondary difmap
_audit_creation_method SHELXL-97
_cell_angle_alpha 90.00
_cell_angle_beta 92.377(4)
_cell_angle_gamma 90.00
_cell_formula_units_Z 4
_cell_length_a 9.5262(4)
_cell_length_b 18.5035(8)
_cell_length_c 17.6858(8)
_cell_measurement_reflns_used 16519
_cell_measurement_temperature 100(2)
_cell_measurement_theta_max 75.9199
_cell_measurement_theta_min 3.4556
_cell_volume 3114.8(2)
_computing_cell_refinement
; 
CrysAlisPro, Agilent Technologies, 
Version 1.171.34.49 (release 20-01-2011 CrysAlis171 .NET) 
(compiled Jan 20 2011,15:58:25) 
;
_computing_data_collection
; 
CrysAlisPro, Agilent Technologies, 
Version 1.171.34.49 (release 20-01-2011 CrysAlis171 .NET) 
(compiled Jan 20 2011,15:58:25) 
;
_computing_data_reduction
; 
CrysAlisPro, Agilent Technologies, 
Version 1.171.34.49 (release 20-01-2011 CrysAlis171 .NET) 
(compiled Jan 20 2011,15:58:25) 
;
_computing_molecular_graphics 'Bruker XP'
_computing_publication_material SHELXL-97
_computing_structure_refinement 'SHELXL-97 (Sheldrick, 1997)'
_computing_structure_solution 'SHELXS-97 (Sheldrick, 1990)'
_diffrn_ambient_temperature 100(2)
_diffrn_detector_area_resol_mean 10.3543
_diffrn_measured_fraction_theta_full 1.000
_diffrn_measured_fraction_theta_max 1.000
_diffrn_measurement_device_type 'Xcalibur, Atlas, Nova'
_diffrn_measurement_method '\w scans'
_diffrn_radiation_monochromator mirror
_diffrn_radiation_source 'Nova (Cu) X-ray Source'
_diffrn_radiation_type 'Cu K\a'
_diffrn_radiation_wavelength 1.54184
_diffrn_reflns_av_R_equivalents 0.0686
_diffrn_reflns_av_sigmaI/netI 0.0313
_diffrn_reflns_limit_h_max 11
_diffrn_reflns_limit_h_min -11
_diffrn_reflns_limit_k_max 23
_diffrn_reflns_limit_k_min -23
_diffrn_reflns_limit_l_max 21
_diffrn_reflns_limit_l_min -22
_diffrn_reflns_number 48520
_diffrn_reflns_theta_full 74.49
_diffrn_reflns_theta_max 74.49
_diffrn_reflns_theta_min 3.46
_exptl_absorpt_coefficient_mu 1.452
_exptl_absorpt_correction_T_max 1.00000
_exptl_absorpt_correction_T_min 0.79885
_exptl_absorpt_correction_type multi-scan
_exptl_absorpt_process_details
; 
CrysAlisPro, Agilent Technologies, 
Version 1.171.34.49 (release 20-01-2011 CrysAlis171 .NET) 
(compiled Jan 20 2011,15:58:25) 
;
_exptl_crystal_colour colourless
_exptl_crystal_density_diffrn 1.630
_exptl_crystal_density_method 'not measured'
_exptl_crystal_description needle
_exptl_crystal_F_000 1544
_exptl_crystal_size_max 0.18
_exptl_crystal_size_mid 0.04
_exptl_crystal_size_min 0.03
_refine_diff_density_max 0.322
_refine_diff_density_min -0.220
_refine_diff_density_rms 0.054
_refine_ls_extinction_method none
_refine_ls_goodness_of_fit_ref 1.025
_refine_ls_hydrogen_treatment constr
_refine_ls_matrix_type full
_refine_ls_number_parameters 477
_refine_ls_number_reflns 6363
_refine_ls_number_restraints 0
_refine_ls_restrained_S_all 1.025
_refine_ls_R_factor_all 0.0496
_refine_ls_R_factor_gt 0.0396
_refine_ls_shift/su_max 0.000
_refine_ls_shift/su_mean 0.000
_refine_ls_structure_factor_coef Fsqd
_refine_ls_weighting_details 'calc w=1/[\s^2^(Fo^2^)+(0.0593P)^2^+0.8062P] where P=(Fo^2^+2Fc^2^)/3'
_refine_ls_weighting_scheme calc
_refine_ls_wR_factor_gt 0.1011
_refine_ls_wR_factor_ref 0.1084
_reflns_number_gt 5281
_reflns_number_total 6363
_reflns_threshold_expression >2sigma(I)
_cod_data_source_file c3dt52742e.txt
_cod_data_source_block eileen19a
_cod_original_sg_symbol_H-M 'P 21/c'
_cod_database_code 7028372

loop_
_symmetry_equiv_pos_as_xyz
'x, y, z'
'-x, y+1/2, -z+1/2'
'-x, -y, -z'
'x, -y-1/2, z-1/2'

loop_
_atom_site_label
_atom_site_type_symbol
_atom_site_fract_x
_atom_site_fract_y
_atom_site_fract_z
_atom_site_U_iso_or_equiv
_atom_site_adp_type
_atom_site_occupancy
_atom_site_symmetry_multiplicity
_atom_site_calc_flag
_atom_site_refinement_flags
B B 0.46929(19) 0.51557(10) 0.74058(11) 0.0237(4) Uani 1 1 d .
N1 N 0.78937(14) 0.35129(7) 0.58312(8) 0.0228(3) Uani 1 1 d .
N2 N 0.59382(14) 0.30543(7) 0.53183(8) 0.0220(3) Uani 1 1 d .
N3 N 0.58059(15) 0.42893(8) 0.57735(8) 0.0254(3) Uani 1 1 d .
N4 N 0.56594(15) 0.43714(8) 0.64725(8) 0.0256(3) Uani 1 1 d .
O O 0.49382(12) 0.49748(6) 0.65819(7) 0.0249(2) Uani 1 1 d .
F1 F 0.61386(11) 0.42454(6) 0.86692(6) 0.0341(2) Uani 1 1 d .
F2 F 0.87337(12) 0.44279(6) 0.92246(6) 0.0361(3) Uani 1 1 d .
F3 F 1.03857(11) 0.55055(6) 0.87093(7) 0.0362(3) Uani 1 1 d .
F4 F 0.93689(11) 0.63874(6) 0.75818(7) 0.0347(2) Uani 1 1 d .
F5 F 0.67650(11) 0.62159(6) 0.70041(6) 0.0291(2) Uani 1 1 d .
F6 F 0.51045(11) 0.66210(6) 0.82111(6) 0.0300(2) Uani 1 1 d .
F7 F 0.37136(12) 0.78228(6) 0.78570(6) 0.0334(2) Uani 1 1 d .
F8 F 0.15701(12) 0.78142(6) 0.67873(7) 0.0375(3) Uani 1 1 d .
F9 F 0.08423(12) 0.65510(6) 0.60836(7) 0.0371(3) Uani 1 1 d .
F10 F 0.22269(11) 0.53395(6) 0.64162(6) 0.0334(2) Uani 1 1 d .
F11 F 0.38831(12) 0.53022(6) 0.89280(6) 0.0349(2) Uani 1 1 d .
F12 F 0.22758(13) 0.44211(7) 0.97246(6) 0.0409(3) Uani 1 1 d .
F13 F 0.11679(12) 0.32001(6) 0.90763(7) 0.0380(3) Uani 1 1 d .
F14 F 0.17233(12) 0.28835(6) 0.76124(7) 0.0358(3) Uani 1 1 d .
F15 F 0.32698(11) 0.37550(6) 0.68099(6) 0.0310(2) Uani 1 1 d .
C1 C 0.65343(17) 0.36448(9) 0.56382(9) 0.0224(3) Uani 1 1 d .
C2 C 0.81353(17) 0.27810(9) 0.56843(10) 0.0246(3) Uani 1 1 d .
C3 C 0.69401(17) 0.25020(9) 0.53655(9) 0.0236(3) Uani 1 1 d .
C4 C 0.89829(17) 0.40737(9) 0.60895(10) 0.0240(3) Uani 1 1 d .
C5 C 0.85491(19) 0.48318(9) 0.58147(11) 0.0299(4) Uani 1 1 d .
H5A H 0.7773 0.5008 0.6111 0.045 Uiso 1 1 calc R
H5B H 0.8247 0.4810 0.5279 0.045 Uiso 1 1 calc R
H5C H 0.9351 0.5161 0.5879 0.045 Uiso 1 1 calc R
C6 C 0.91414(18) 0.40517(10) 0.69472(10) 0.0291(4) Uani 1 1 d .
H6A H 0.8233 0.4156 0.7164 0.044 Uiso 1 1 calc R
H6B H 0.9831 0.4415 0.7122 0.044 Uiso 1 1 calc R
H6C H 0.9463 0.3571 0.7109 0.044 Uiso 1 1 calc R
C7 C 1.03751(18) 0.38978(10) 0.57238(10) 0.0293(4) Uani 1 1 d .
H7A H 1.1017 0.4309 0.5787 0.044 Uiso 1 1 calc R
H7B H 1.0199 0.3802 0.5183 0.044 Uiso 1 1 calc R
H7C H 1.0799 0.3470 0.5968 0.044 Uiso 1 1 calc R
C8 C 0.94410(19) 0.23649(10) 0.58961(13) 0.0353(4) Uani 1 1 d .
H8A H 0.9206 0.1853 0.5956 0.053 Uiso 1 1 calc R
H8B H 0.9854 0.2552 0.6374 0.053 Uiso 1 1 calc R
H8C H 1.0117 0.2417 0.5497 0.053 Uiso 1 1 calc R
C9 C 0.67466(19) 0.17347(9) 0.51135(11) 0.0303(4) Uani 1 1 d .
H9A H 0.6956 0.1694 0.4577 0.046 Uiso 1 1 calc R
H9B H 0.5773 0.1586 0.5184 0.046 Uiso 1 1 calc R
H9C H 0.7384 0.1422 0.5414 0.046 Uiso 1 1 calc R
C10 C 0.44623(17) 0.29893(9) 0.49521(9) 0.0231(3) Uani 1 1 d .
C11 C 0.37453(18) 0.37265(9) 0.48574(10) 0.0263(3) Uani 1 1 d .
H11A H 0.3554 0.3925 0.5357 0.039 Uiso 1 1 calc R
H11B H 0.2860 0.3670 0.4561 0.039 Uiso 1 1 calc R
H11C H 0.4364 0.4057 0.4594 0.039 Uiso 1 1 calc R
C12 C 0.35721(17) 0.25078(10) 0.54475(10) 0.0267(3) Uani 1 1 d .
H12A H 0.3987 0.2023 0.5479 0.040 Uiso 1 1 calc R
H12B H 0.2615 0.2476 0.5225 0.040 Uiso 1 1 calc R
H12C H 0.3545 0.2716 0.5956 0.040 Uiso 1 1 calc R
C13 C 0.46061(19) 0.26783(10) 0.41562(10) 0.0280(3) Uani 1 1 d .
H13A H 0.5244 0.2982 0.3874 0.042 Uiso 1 1 calc R
H13B H 0.3682 0.2667 0.3892 0.042 Uiso 1 1 calc R
H13C H 0.4984 0.2186 0.4194 0.042 Uiso 1 1 calc R
C14 C 0.62718(17) 0.52424(9) 0.78242(9) 0.0238(3) Uani 1 1 d .
C15 C 0.68637(18) 0.48053(9) 0.83879(10) 0.0264(3) Uani 1 1 d .
C16 C 0.82229(19) 0.48815(10) 0.86943(10) 0.0280(3) Uani 1 1 d .
C17 C 0.90638(18) 0.54221(10) 0.84282(10) 0.0285(4) Uani 1 1 d .
C18 C 0.85452(18) 0.58666(9) 0.78562(10) 0.0270(3) Uani 1 1 d .
C19 C 0.71915(18) 0.57670(9) 0.75706(9) 0.0248(3) Uani 1 1 d .
C20 C 0.37986(17) 0.59171(9) 0.73060(9) 0.0236(3) Uani 1 1 d .
C21 C 0.40653(17) 0.65678(9) 0.76728(9) 0.0246(3) Uani 1 1 d .
C22 C 0.33405(18) 0.72034(9) 0.75114(10) 0.0263(3) Uani 1 1 d .
C23 C 0.22548(19) 0.72031(10) 0.69661(10) 0.0280(4) Uani 1 1 d .
C24 C 0.19104(18) 0.65639(10) 0.66063(10) 0.0277(4) Uani 1 1 d .
C25 C 0.26617(18) 0.59464(9) 0.67834(10) 0.0265(3) Uani 1 1 d .
C26 C 0.36860(17) 0.45753(9) 0.78327(10) 0.0251(3) Uani 1 1 d .
C27 C 0.33519(19) 0.47079(9) 0.85781(10) 0.0281(4) Uani 1 1 d .
C28 C 0.25257(19) 0.42641(10) 0.90038(10) 0.0302(4) Uani 1 1 d .
C29 C 0.19653(18) 0.36455(10) 0.86763(11) 0.0305(4) Uani 1 1 d .
C30 C 0.22501(18) 0.34880(9) 0.79381(11) 0.0285(4) Uani 1 1 d .
C31 C 0.30834(17) 0.39509(9) 0.75326(10) 0.0254(3) Uani 1 1 d .

loop_
_atom_site_aniso_label
_atom_site_aniso_U_11
_atom_site_aniso_U_22
_atom_site_aniso_U_33
_atom_site_aniso_U_23
_atom_site_aniso_U_13
_atom_site_aniso_U_12
B 0.0219(9) 0.0239(8) 0.0253(9) -0.0017(7) -0.0013(7) -0.0003(7)
N1 0.0177(6) 0.0226(7) 0.0279(7) 0.0003(5) 0.0005(5) 0.0004(5)
N2 0.0169(6) 0.0231(6) 0.0259(7) 0.0004(5) 0.0000(5) 0.0012(5)
N3 0.0219(7) 0.0256(7) 0.0287(7) -0.0019(5) -0.0005(5) 0.0001(5)
N4 0.0200(6) 0.0252(7) 0.0315(8) -0.0016(6) 0.0000(5) 0.0003(5)
O 0.0229(6) 0.0236(6) 0.0281(6) -0.0023(4) 0.0012(4) 0.0019(4)
F1 0.0280(5) 0.0320(5) 0.0422(6) 0.0132(4) -0.0023(4) -0.0033(4)
F2 0.0315(6) 0.0368(6) 0.0391(6) 0.0093(5) -0.0083(4) 0.0028(5)
F3 0.0232(5) 0.0359(6) 0.0485(7) 0.0001(5) -0.0091(4) 0.0003(4)
F4 0.0250(5) 0.0323(5) 0.0466(6) 0.0062(5) 0.0001(4) -0.0060(4)
F5 0.0255(5) 0.0304(5) 0.0312(5) 0.0075(4) -0.0016(4) -0.0013(4)
F6 0.0296(5) 0.0305(5) 0.0293(5) -0.0063(4) -0.0068(4) 0.0012(4)
F7 0.0386(6) 0.0253(5) 0.0363(6) -0.0074(4) 0.0010(4) 0.0012(4)
F8 0.0386(6) 0.0318(6) 0.0418(6) -0.0001(4) -0.0017(5) 0.0136(5)
F9 0.0278(5) 0.0426(6) 0.0399(6) -0.0033(5) -0.0112(4) 0.0069(5)
F10 0.0271(5) 0.0298(5) 0.0425(6) -0.0081(4) -0.0082(4) -0.0005(4)
F11 0.0405(6) 0.0323(5) 0.0323(6) -0.0081(4) 0.0055(4) -0.0041(5)
F12 0.0430(7) 0.0494(7) 0.0311(6) -0.0010(5) 0.0109(5) -0.0019(5)
F13 0.0282(5) 0.0423(6) 0.0436(6) 0.0131(5) 0.0042(5) -0.0051(5)
F14 0.0319(6) 0.0287(5) 0.0464(6) 0.0001(5) -0.0030(5) -0.0084(4)
F15 0.0309(5) 0.0321(5) 0.0299(5) -0.0057(4) 0.0003(4) -0.0048(4)
C1 0.0181(7) 0.0228(7) 0.0262(8) 0.0009(6) 0.0019(6) 0.0004(6)
C2 0.0207(8) 0.0228(8) 0.0303(8) 0.0000(6) 0.0026(6) 0.0015(6)
C3 0.0208(8) 0.0223(7) 0.0279(8) 0.0010(6) 0.0024(6) 0.0032(6)
C4 0.0185(7) 0.0233(8) 0.0301(8) -0.0015(6) 0.0005(6) -0.0033(6)
C5 0.0265(8) 0.0241(8) 0.0389(10) 0.0038(7) -0.0011(7) -0.0039(7)
C6 0.0243(8) 0.0326(9) 0.0302(9) -0.0023(7) -0.0004(7) 0.0003(7)
C7 0.0209(8) 0.0333(9) 0.0337(9) -0.0038(7) 0.0036(7) -0.0051(7)
C8 0.0239(9) 0.0259(9) 0.0552(12) -0.0015(8) -0.0070(8) 0.0031(7)
C9 0.0260(8) 0.0231(8) 0.0416(10) -0.0035(7) -0.0026(7) 0.0022(7)
C10 0.0169(7) 0.0262(8) 0.0259(8) 0.0002(6) -0.0024(6) -0.0015(6)
C11 0.0208(8) 0.0281(8) 0.0296(8) 0.0003(6) -0.0027(6) 0.0027(6)
C12 0.0202(8) 0.0306(8) 0.0291(8) 0.0014(6) -0.0002(6) -0.0030(6)
C13 0.0271(8) 0.0305(8) 0.0261(8) -0.0011(7) -0.0012(6) -0.0008(7)
C14 0.0230(8) 0.0241(8) 0.0243(8) -0.0029(6) 0.0014(6) 0.0006(6)
C15 0.0260(8) 0.0249(8) 0.0283(8) 0.0007(6) 0.0026(6) -0.0006(7)
C16 0.0286(9) 0.0285(8) 0.0266(8) 0.0012(7) -0.0025(7) 0.0040(7)
C17 0.0215(8) 0.0305(8) 0.0331(9) -0.0057(7) -0.0034(6) 0.0017(7)
C18 0.0244(8) 0.0251(8) 0.0315(9) -0.0008(6) 0.0024(7) -0.0023(6)
C19 0.0255(8) 0.0245(8) 0.0243(8) 0.0002(6) 0.0006(6) 0.0023(6)
C20 0.0218(8) 0.0252(8) 0.0239(8) -0.0016(6) 0.0025(6) 0.0007(6)
C21 0.0212(8) 0.0292(8) 0.0233(8) -0.0009(6) 0.0003(6) 0.0006(6)
C22 0.0266(8) 0.0249(8) 0.0276(8) -0.0039(6) 0.0057(6) 0.0003(6)
C23 0.0260(8) 0.0272(8) 0.0312(9) 0.0020(7) 0.0048(7) 0.0070(7)
C24 0.0208(8) 0.0344(9) 0.0277(8) -0.0003(7) -0.0011(6) 0.0028(7)
C25 0.0225(8) 0.0258(8) 0.0311(9) -0.0046(7) 0.0013(6) -0.0003(6)
C26 0.0199(7) 0.0260(8) 0.0293(8) 0.0006(6) -0.0001(6) 0.0020(6)
C27 0.0257(8) 0.0260(8) 0.0326(9) -0.0019(7) 0.0015(7) 0.0011(7)
C28 0.0256(8) 0.0355(9) 0.0297(9) 0.0017(7) 0.0032(7) 0.0041(7)
C29 0.0207(8) 0.0325(9) 0.0382(10) 0.0105(7) 0.0010(7) 0.0005(7)
C30 0.0216(8) 0.0252(8) 0.0381(10) 0.0024(7) -0.0048(7) 0.0000(6)
C31 0.0205(8) 0.0273(8) 0.0283(8) -0.0001(6) -0.0007(6) 0.0010(6)

loop_
_atom_type_symbol
_atom_type_description
_atom_type_scat_dispersion_real
_atom_type_scat_dispersion_imag
_atom_type_scat_source
C C 0.0181 0.0091 'International Tables Vol C Tables 4.2.6.8 and 6.1.1.4'
H H 0.0000 0.0000 'International Tables Vol C Tables 4.2.6.8 and 6.1.1.4'
B B 0.0090 0.0039 'International Tables Vol C Tables 4.2.6.8 and 6.1.1.4'
N N 0.0311 0.0180 'International Tables Vol C Tables 4.2.6.8 and 6.1.1.4'
O O 0.0492 0.0322 'International Tables Vol C Tables 4.2.6.8 and 6.1.1.4'
F F 0.0727 0.0534 'International Tables Vol C Tables 4.2.6.8 and 6.1.1.4'

loop_
_geom_angle_atom_site_label_1
_geom_angle_atom_site_label_2
_geom_angle_atom_site_label_3
_geom_angle
O B C26 114.30(13)
O B C20 100.61(13)
C26 B C20 107.34(13)
O B C14 106.04(13)
C26 B C14 113.23(14)
C20 B C14 114.83(14)
C1 N1 C2 106.97(14)
C1 N1 C4 125.99(14)
C2 N1 C4 126.81(14)
C1 N2 C3 107.05(13)
C1 N2 C10 127.38(14)
C3 N2 C10 125.55(14)
N4 N3 C1 110.20(14)
N3 N4 O 108.86(13)
N4 O B 115.13(12)
N2 C1 N1 110.11(14)
N2 C1 N3 123.93(15)
N1 C1 N3 125.91(15)
C3 C2 N1 107.74(14)
C3 C2 C8 125.77(16)
N1 C2 C8 126.33(15)
C2 C3 N2 107.86(14)
C2 C3 C9 125.28(15)
N2 C3 C9 126.86(15)
C6 C4 N1 108.63(13)
C6 C4 C7 111.31(14)
N1 C4 C7 108.58(13)
C6 C4 C5 110.79(14)
N1 C4 C5 110.86(13)
C7 C4 C5 106.64(14)
N2 C10 C12 108.97(13)
N2 C10 C11 112.00(13)
C12 C10 C11 109.02(14)
N2 C10 C13 107.65(13)
C12 C10 C13 112.34(14)
C11 C10 C13 106.89(14)
C15 C14 C19 113.30(15)
C15 C14 B 126.87(15)
C19 C14 B 119.66(15)
F1 C15 C14 120.89(15)
F1 C15 C16 114.60(15)
C14 C15 C16 124.49(16)
F2 C16 C17 119.77(16)
F2 C16 C15 121.10(16)
C17 C16 C15 119.10(16)
F3 C17 C16 120.45(16)
F3 C17 C18 120.31(16)
C16 C17 C18 119.22(16)
F4 C18 C19 120.95(16)
F4 C18 C17 119.67(16)
C19 C18 C17 119.37(16)
F5 C19 C18 115.97(15)
F5 C19 C14 119.54(15)
C18 C19 C14 124.49(16)
C21 C20 C25 113.47(15)
C21 C20 B 127.38(15)
C25 C20 B 119.12(15)
F6 C21 C20 120.59(15)
F6 C21 C22 115.34(15)
C20 C21 C22 124.05(16)
F7 C22 C23 119.64(16)
F7 C22 C21 120.71(16)
C23 C22 C21 119.60(16)
F8 C23 C24 120.86(16)
F8 C23 C22 120.49(16)
C24 C23 C22 118.64(16)
F9 C24 C23 119.45(16)
F9 C24 C25 120.81(16)
C23 C24 C25 119.74(16)
F10 C25 C24 115.68(15)
F10 C25 C20 119.94(15)
C24 C25 C20 124.37(16)
C31 C26 C27 113.75(16)
C31 C26 B 127.51(15)
C27 C26 B 118.74(15)
F11 C27 C28 116.45(16)
F11 C27 C26 118.82(16)
C28 C27 C26 124.71(17)
F12 C28 C29 119.92(16)
F12 C28 C27 121.18(17)
C29 C28 C27 118.90(17)
F13 C29 C30 120.56(17)
F13 C29 C28 120.37(17)
C30 C29 C28 119.07(17)
F14 C30 C29 119.84(16)
F14 C30 C31 120.20(16)
C29 C30 C31 119.96(17)
F15 C31 C26 121.25(15)
F15 C31 C30 115.15(15)
C26 C31 C30 123.60(16)

loop_
_geom_bond_atom_site_label_1
_geom_bond_atom_site_label_2
_geom_bond_distance
B O 1.523(2)
B C26 1.644(2)
B C20 1.652(2)
B C14 1.656(2)
N1 C1 1.348(2)
N1 C2 1.400(2)
N1 C4 1.524(2)
N2 C1 1.345(2)
N2 C3 1.399(2)
N2 C10 1.528(2)
N3 N4 1.259(2)
N3 C1 1.405(2)
N4 O 1.3293(18)
F1 C15 1.352(2)
F2 C16 1.335(2)
F3 C17 1.343(2)
F4 C18 1.346(2)
F5 C19 1.3509(19)
F6 C21 1.3482(19)
F7 C22 1.340(2)
F8 C23 1.337(2)
F9 C24 1.346(2)
F10 C25 1.354(2)
F11 C27 1.350(2)
F12 C28 1.339(2)
F13 C29 1.342(2)
F14 C30 1.346(2)
F15 C31 1.347(2)
C2 C3 1.352(2)
C2 C8 1.497(2)
C3 C9 1.497(2)
C4 C6 1.519(2)
C4 C7 1.534(2)
C4 C5 1.536(2)
C10 C12 1.530(2)
C10 C11 1.532(2)
C10 C13 1.532(2)
C14 C15 1.385(2)
C14 C19 1.394(2)
C15 C16 1.390(2)
C16 C17 1.377(3)
C17 C18 1.379(3)
C18 C19 1.378(2)
C20 C21 1.386(2)
C20 C25 1.395(2)
C21 C22 1.388(2)
C22 C23 1.385(3)
C23 C24 1.376(3)
C24 C25 1.377(2)
C26 C31 1.386(2)
C26 C27 1.391(3)
C27 C28 1.382(3)
C28 C29 1.380(3)
C29 C30 1.376(3)
C30 C31 1.388(2)

loop_
_geom_torsion_atom_site_label_1
_geom_torsion_atom_site_label_2
_geom_torsion_atom_site_label_3
_geom_torsion_atom_site_label_4
_geom_torsion
C1 N3 N4 O -178.47(12)
N3 N4 O B -179.10(13)
C26 B O N4 -65.54(18)
C20 B O N4 179.80(12)
C14 B O N4 59.91(16)
C3 N2 C1 N1 4.85(18)
C10 N2 C1 N1 -173.82(14)
C3 N2 C1 N3 -172.73(15)
C10 N2 C1 N3 8.6(3)
C2 N1 C1 N2 -5.25(18)
C4 N1 C1 N2 169.59(14)
C2 N1 C1 N3 172.28(15)
C4 N1 C1 N3 -12.9(3)
N4 N3 C1 N2 109.21(18)
N4 N3 C1 N1 -68.0(2)
C1 N1 C2 C3 3.56(19)
C4 N1 C2 C3 -171.22(15)
C1 N1 C2 C8 -172.04(17)
C4 N1 C2 C8 13.2(3)
N1 C2 C3 N2 -0.65(19)
C8 C2 C3 N2 174.99(17)
N1 C2 C3 C9 179.48(16)
C8 C2 C3 C9 -4.9(3)
C1 N2 C3 C2 -2.51(18)
C10 N2 C3 C2 176.19(14)
C1 N2 C3 C9 177.36(16)
C10 N2 C3 C9 -3.9(3)
C1 N1 C4 C6 99.37(18)
C2 N1 C4 C6 -86.80(19)
C1 N1 C4 C7 -139.43(16)
C2 N1 C4 C7 34.4(2)
C1 N1 C4 C5 -22.6(2)
C2 N1 C4 C5 151.24(16)
C1 N2 C10 C12 -110.97(18)
C3 N2 C10 C12 70.59(19)
C1 N2 C10 C11 9.7(2)
C3 N2 C10 C11 -168.70(15)
C1 N2 C10 C13 126.95(17)
C3 N2 C10 C13 -51.5(2)
O B C14 C15 -114.64(18)
C26 B C14 C15 11.5(2)
C20 B C14 C15 135.23(17)
O B C14 C19 60.20(19)
C26 B C14 C19 -173.69(14)
C20 B C14 C19 -49.9(2)
C19 C14 C15 F1 -176.54(15)
B C14 C15 F1 -1.4(3)
C19 C14 C15 C16 1.6(2)
B C14 C15 C16 176.70(16)
F1 C15 C16 F2 -0.1(2)
C14 C15 C16 F2 -178.36(16)
F1 C15 C16 C17 177.97(15)
C14 C15 C16 C17 -0.3(3)
F2 C16 C17 F3 -1.4(3)
C15 C16 C17 F3 -179.49(16)
F2 C16 C17 C18 177.08(16)
C15 C16 C17 C18 -1.1(3)
F3 C17 C18 F4 -0.2(3)
C16 C17 C18 F4 -178.67(16)
F3 C17 C18 C19 179.32(15)
C16 C17 C18 C19 0.9(3)
F4 C18 C19 F5 0.5(2)
C17 C18 C19 F5 -179.06(15)
F4 C18 C19 C14 -179.84(15)
C17 C18 C19 C14 0.6(3)
C15 C14 C19 F5 177.89(14)
B C14 C19 F5 2.4(2)
C15 C14 C19 C18 -1.8(2)
B C14 C19 C18 -177.27(16)
O B C20 C21 -129.29(17)
C26 B C20 C21 110.90(18)
C14 B C20 C21 -15.9(2)
O B C20 C25 48.48(19)
C26 B C20 C25 -71.32(19)
C14 B C20 C25 161.83(15)
C25 C20 C21 F6 178.00(14)
B C20 C21 F6 -4.1(3)
C25 C20 C21 C22 -3.8(2)
B C20 C21 C22 174.12(16)
F6 C21 C22 F7 2.5(2)
C20 C21 C22 F7 -175.86(15)
F6 C21 C22 C23 179.98(15)
C20 C21 C22 C23 1.6(3)
F7 C22 C23 F8 -0.6(2)
C21 C22 C23 F8 -178.10(15)
F7 C22 C23 C24 178.55(15)
C21 C22 C23 C24 1.0(3)
F8 C23 C24 F9 -2.0(3)
C22 C23 C24 F9 178.90(15)
F8 C23 C24 C25 177.90(16)
C22 C23 C24 C25 -1.2(3)
F9 C24 C25 F10 -1.8(2)
C23 C24 C25 F10 178.36(15)
F9 C24 C25 C20 178.65(16)
C23 C24 C25 C20 -1.2(3)
C21 C20 C25 F10 -176.01(15)
B C20 C25 F10 5.9(2)
C21 C20 C25 C24 3.6(3)
B C20 C25 C24 -174.50(16)
O B C26 C31 1.5(2)
C20 B C26 C31 112.11(18)
C14 B C26 C31 -120.12(18)
O B C26 C27 -177.45(14)
C20 B C26 C27 -66.80(19)
C14 B C26 C27 61.0(2)
C31 C26 C27 F11 179.96(15)
B C26 C27 F11 -1.0(2)
C31 C26 C27 C28 1.3(3)
B C26 C27 C28 -179.61(16)
F11 C27 C28 F12 -0.1(3)
C26 C27 C28 F12 178.55(16)
F11 C27 C28 C29 -179.44(16)
C26 C27 C28 C29 -0.8(3)
F12 C28 C29 F13 0.1(3)
C27 C28 C29 F13 179.46(16)
F12 C28 C29 C30 -179.09(16)
C27 C28 C29 C30 0.3(3)
F13 C29 C30 F14 0.2(3)
C28 C29 C30 F14 179.36(15)
F13 C29 C30 C31 -179.59(15)
C28 C29 C30 C31 -0.4(3)
C27 C26 C31 F15 178.11(15)
B C26 C31 F15 -0.8(3)
C27 C26 C31 C30 -1.5(2)
B C26 C31 C30 179.59(16)
F14 C30 C31 F15 1.7(2)
C29 C30 C31 F15 -178.53(15)
F14 C30 C31 C26 -178.68(15)
C29 C30 C31 C26 1.1(3)
